data_7120110
loop_
_publ_author_name
'Abdalla, Joseph A. B.'
'Tirfoin, R\'emi C.'
'Niu, Haoyu'
'Aldridge, Simon'

_publ_section_title
;
 A zwitterionic hydrocarbon-soluble borenium ion based on a
 \b-diketiminate backbone
;
_journal_name_full 'Chem. Commun.'
_journal_paper_doi 10.1039/C7CC03121A
_journal_year 2017
_chemical_formula_moiety 'C52 H54 B1 Cl2 F15 Ga1 N3'
_chemical_formula_sum 'C52 H54 B Cl2 F15 Ga N3'
_chemical_formula_weight 1157.43
_space_group_IT_number 2
_symmetry_cell_setting triclinic
_symmetry_space_group_name_Hall '-P 1'
_symmetry_space_group_name_H-M 'P -1'
_atom_sites_solution_hydrogens difmap
_atom_sites_solution_primary other
_audit_block_doi 10.5517/cc13vxgb
_audit_creation_date 2014-04-19
_audit_creation_method CRYSTALS_ver_14.43
_audit_update_record
;
2014-12-11 deposited with the CCDC.
2017-05-11 downloaded from the CCDC.
;
_cell_angle_alpha 81.014(3)
_cell_angle_beta 70.991(4)
_cell_angle_gamma 89.338(3)
_cell_formula_units_Z 2
_cell_length_a 12.5950(6)
_cell_length_b 13.1660(4)
_cell_length_c 18.5809(7)
_cell_measurement_reflns_used 12499
_cell_measurement_temperature 150
_cell_measurement_theta_max 76
_cell_measurement_theta_min 4
_cell_volume 2874.9(2)
_computing_cell_refinement 'CrysAlis, (Oxford Diffraction, 2002)'
_computing_data_collection 'SuperNova, (Oxford Diffraction, 2010)'
_computing_data_reduction 'CrysAlis, (Oxford Diffraction, 2002)'
_computing_molecular_graphics 'CAMERON (Watkin et al., 1996)'
_computing_publication_material 'CRYSTALS (Betteridge et al., 2003)'
_computing_structure_refinement 'CRYSTALS (Betteridge et al., 2003)'
_computing_structure_solution 'Superflip (Palatinus & Chapuis, 2007)'
_diffrn_ambient_temperature 150
_diffrn_measured_fraction_theta_full 0.995
_diffrn_measured_fraction_theta_max 0.983
_diffrn_measurement_device Area
_diffrn_measurement_device_type 'Oxford Diffraction SuperNova'
_diffrn_measurement_method \w
_diffrn_radiation_monochromator graphite
_diffrn_radiation_type 'Cu K\a'
_diffrn_radiation_wavelength 1.54180
_diffrn_reflns_av_R_equivalents 0.098
_diffrn_reflns_limit_h_max 15
_diffrn_reflns_limit_h_min -14
_diffrn_reflns_limit_k_max 16
_diffrn_reflns_limit_k_min -16
_diffrn_reflns_limit_l_max 23
_diffrn_reflns_limit_l_min 0
_diffrn_reflns_number 11867
_diffrn_reflns_theta_full 74.080
_diffrn_reflns_theta_max 76.372
_diffrn_reflns_theta_min 3.715
_diffrn_standards_number 0
_exptl_absorpt_coefficient_mu 2.255
_exptl_absorpt_correction_T_max 0.85
_exptl_absorpt_correction_T_min 0.76
_exptl_absorpt_correction_type multi-scan
_exptl_absorpt_process_details 'CrysAlis, (Oxford Diffraction, 2002)'
_exptl_crystal_colour colourless
_exptl_crystal_density_diffrn 1.337
_exptl_crystal_density_method 'not measured'
_exptl_crystal_description needle
_exptl_crystal_F_000 1184
_exptl_crystal_size_max 0.190
_exptl_crystal_size_mid 0.120
_exptl_crystal_size_min 0.070
_platon_squeeze_details
;
;
_refine_diff_density_max 2.64
_refine_diff_density_min -1.90
_refine_ls_extinction_coef 60(20)
_refine_ls_extinction_method 'Larson (1970), Equation 22'
_refine_ls_goodness_of_fit_ref 0.9959
_refine_ls_hydrogen_treatment constr
_refine_ls_matrix_type full
_refine_ls_number_parameters 678
_refine_ls_number_reflns 11820
_refine_ls_number_restraints 82
_refine_ls_R_factor_all 0.1243
_refine_ls_R_factor_gt 0.1165
_refine_ls_shift/su_max 0.0113169
_refine_ls_shift/su_mean 0.0001908
_refine_ls_structure_factor_coef Fsqd
_refine_ls_weighting_details
;
 Method= Modified Sheldrick 
 w=1/[\s^2^(F^2^) + ( 0.18P)^2^ +17.40P] 
 ,where P=(max(Fo^2^,0) + 2Fc^2^)/3 
;
_refine_ls_weighting_scheme calc
_refine_ls_wR_factor_all 0.3152
_refine_ls_wR_factor_gt 0.3071
_refine_ls_wR_factor_ref 0.3152
_reflns_limit_h_max 15
_reflns_limit_h_min -14
_reflns_limit_k_max 16
_reflns_limit_k_min -16
_reflns_limit_l_max 23
_reflns_limit_l_min 0
_reflns_number_gt 10233
_reflns_number_total 11867
_reflns_threshold_expression I>2.0\s(I)
_oxford_diffrn_Wilson_B_factor 2.45
_oxford_diffrn_Wilson_scale 0.05
_oxford_refine_ls_r_factor_ref 0.1243
_oxford_refine_ls_scale 5.0(2)
_oxford_reflns_number_all 11820
_oxford_reflns_threshold_expression_ref I>-3.0\s(I)
_oxford_structure_analysis_title '202JART14 in P -1'
_cod_data_source_file c7cc03121a2.cif
_cod_data_source_block 202JART14
_cod_depositor_comments
;
The following automatic conversions were performed:

'_atom_sites_solution_primary' value 'Other' changed to 'other'
according to
/home/data/users/saulius/crontab/automatic-downloads/rss-feeds/RSC/lib/dictionaries/cif_core.dic
dictionary named 'cif_core.dic' version 2.4.2 from 2011-04-26.

Automatic conversion script
Id: cif_fix_values 4973 2017-02-22 13:04:09Z antanas 
;
_cod_original_sg_symbol_H-M 'P -1 '
_cod_original_formula_sum 'C52 H54 B1 Cl2 F15 Ga1 N3'
_cod_database_code 7120110

loop_
_symmetry_equiv_pos_as_xyz
x,y,z
-x,-y,-z

loop_
_atom_site_label
_atom_site_type_symbol
_atom_site_fract_x
_atom_site_fract_y
_atom_site_fract_z
_atom_site_U_iso_or_equiv
_atom_site_occupancy
_atom_site_adp_type
_atom_site_refinement_flags_posn
_atom_site_refinement_flags_occupancy
_atom_site_disorder_assembly
_atom_site_disorder_group
Ga1 Ga 0.22189(5) 0.78086(4) 0.34478(4) 0.0241 1.0000 Uani D . . .
N2 N 0.3543(3) 0.8470(3) 0.3506(2) 0.0223 1.0000 Uani . . . .
N53 N 0.2960(4) 0.6895(3) 0.2735(3) 0.0246 1.0000 Uani . . . .
N67 N 0.1921(4) 0.8948(3) 0.2632(3) 0.0328 1.0000 Uani . . . .
C1 C 1.083(2) 0.277(2) 0.079(3) 0.1868 0.48(3) Uani D P 1 2
C2 C 1.063(3) 0.3430(17) -0.0091(15) 0.1877 0.52(3) Uani D P 1 1
C3 C 0.3512(4) 0.8906(4) 0.4185(3) 0.0243 1.0000 Uani . . . .
C4 C 0.3638(4) 0.8243(4) 0.4826(3) 0.0263 1.0000 Uani . . . .
C5 C 0.3765(5) 0.7090(4) 0.4830(3) 0.0290 1.0000 Uani . . . .
C6 C 0.4967(5) 0.6842(4) 0.4387(4) 0.0354 1.0000 Uani . . . .
C7 C 0.3380(6) 0.6459(5) 0.5630(4) 0.0425 1.0000 Uani . . . .
C8 C 0.3636(5) 0.8671(4) 0.5464(3) 0.0336 1.0000 Uani . . . .
C9 C 0.3456(6) 0.9708(5) 0.5494(4) 0.0396 1.0000 Uani . . . .
C10 C 0.3274(5) 1.0327(4) 0.4883(4) 0.0360 1.0000 Uani . . . .
C11 C 0.3305(4) 0.9956(4) 0.4218(3) 0.0272 1.0000 Uani . . . .
C12 C 0.3068(5) 1.0670(4) 0.3571(3) 0.0312 1.0000 Uani . . . .
C13 C 0.3734(6) 1.1708(4) 0.3374(4) 0.0413 1.0000 Uani . . . .
C14 C 0.1799(6) 1.0870(5) 0.3786(4) 0.0428 1.0000 Uani . . . .
C15 C 0.4480(4) 0.8579(3) 0.2886(3) 0.0212 1.0000 Uani . . . .
C16 C 0.5460(4) 0.9257(4) 0.2876(3) 0.0226 1.0000 Uani . . . .
C18 C 0.7515(4) 1.0174(4) 0.2347(3) 0.0262 1.0000 Uani . . . .
C19 C 0.8557(5) 1.0038(4) 0.2458(3) 0.0309 1.0000 Uani . . . .
C21 C 0.9140(5) 1.0792(5) 0.2640(4) 0.0382 1.0000 Uani . . . .
C23 C 0.8728(5) 1.1766(5) 0.2680(4) 0.0390 1.0000 Uani . . . .
C25 C 0.7745(5) 1.1963(4) 0.2528(4) 0.0332 1.0000 Uani . . . .
C26 C 0.7169(4) 1.1180(4) 0.2369(3) 0.0270 1.0000 Uani . . . .
C29 C 0.7156(4) 0.8119(4) 0.2259(3) 0.0265 1.0000 Uani . . . .
C30 C 0.7264(4) 0.7447(4) 0.1734(3) 0.0298 1.0000 Uani . . . .
C32 C 0.7509(5) 0.6413(4) 0.1877(4) 0.0358 1.0000 Uani . . . .
C34 C 0.7672(5) 0.6023(4) 0.2552(4) 0.0395 1.0000 Uani . . . .
C36 C 0.7600(5) 0.6658(4) 0.3098(4) 0.0333 1.0000 Uani . . . .
C37 C 0.7345(4) 0.7676(4) 0.2936(3) 0.0281 1.0000 Uani . . . .
C40 C 0.6702(5) 0.9787(4) 0.1307(3) 0.0279 1.0000 Uani . . . .
C41 C 0.7698(5) 0.9840(4) 0.0682(4) 0.0359 1.0000 Uani . . . .
C43 C 0.7810(7) 1.0255(5) -0.0059(4) 0.0459 1.0000 Uani . . . .
C45 C 0.6879(7) 1.0680(5) -0.0231(4) 0.0466 1.0000 Uani . . . .
C47 C 0.5881(6) 1.0676(4) 0.0367(4) 0.0397 1.0000 Uani . . . .
C48 C 0.5812(5) 1.0247(4) 0.1095(3) 0.0316 1.0000 Uani . . . .
C51 C 0.4597(4) 0.8068(4) 0.2261(3) 0.0229 1.0000 Uani . . . .
C52 C 0.3965(4) 0.7224(4) 0.2211(3) 0.0253 1.0000 Uani . . . .
C54 C 0.2430(4) 0.5917(4) 0.2737(3) 0.0271 1.0000 Uani . . . .
C55 C 0.2610(5) 0.5045(4) 0.3217(3) 0.0311 1.0000 Uani . . . .
C56 C 0.3461(5) 0.5068(4) 0.3643(4) 0.0335 1.0000 Uani . . . .
C57 C 0.4619(6) 0.4748(6) 0.3145(4) 0.0472 1.0000 Uani . . . .
C58 C 0.3124(7) 0.4413(5) 0.4430(4) 0.0460 1.0000 Uani . . . .
C59 C 0.1992(5) 0.4141(4) 0.3291(4) 0.0378 1.0000 Uani . . . .
C60 C 0.1257(6) 0.4092(5) 0.2893(4) 0.0451 1.0000 Uani . . . .
C61 C 0.1128(6) 0.4930(5) 0.2395(4) 0.0432 1.0000 Uani . . . .
C62 C 0.1724(5) 0.5864(4) 0.2296(4) 0.0328 1.0000 Uani . . . .
C63 C 0.1614(5) 0.6758(5) 0.1700(4) 0.0358 1.0000 Uani . . . .
C64 C 0.0416(6) 0.7147(6) 0.1892(5) 0.0483 1.0000 Uani . . . .
C65 C 0.1989(7) 0.6477(6) 0.0892(4) 0.0486 1.0000 Uani . . . .
C66 C 0.4453(5) 0.6683(4) 0.1528(3) 0.0308 1.0000 Uani . . . .
C68 C 0.0788(5) 0.7461(4) 0.4318(4) 0.0345 1.0000 Uani D . . .
C69 C 0.0540(8) 0.6293(6) 0.4491(6) 0.0719 1.0000 Uani D . . .
C70 C -0.0190(6) 0.7975(7) 0.4098(4) 0.0543 1.0000 Uani . . . .
C71 C 0.0822(6) 0.7835(7) 0.5035(4) 0.0504 1.0000 Uani . . . .
B17 B 0.6696(5) 0.9313(4) 0.2187(3) 0.0228 1.0000 Uani . . . .
F20 F 0.9076(3) 0.9140(2) 0.2397(2) 0.0376 1.0000 Uani . . . .
F22 F 1.0116(3) 1.0586(3) 0.2774(3) 0.0581 1.0000 Uani . . . .
F24 F 0.9288(4) 1.2495(3) 0.2854(3) 0.0606 1.0000 Uani . . . .
F27 F 0.6217(3) 1.1457(2) 0.2210(2) 0.0350 1.0000 Uani . . . .
F28 F 0.7326(3) 1.2899(2) 0.2547(2) 0.0449 1.0000 Uani . . . .
F31 F 0.7102(3) 0.7743(3) 0.1054(2) 0.0371 1.0000 Uani . . . .
F33 F 0.7588(4) 0.5812(3) 0.1342(3) 0.0515 1.0000 Uani . . . .
F35 F 0.7948(4) 0.5031(3) 0.2695(3) 0.0559 1.0000 Uani . . . .
F38 F 0.7269(3) 0.8237(2) 0.34999(19) 0.0316 1.0000 Uani . . . .
F39 F 0.7782(3) 0.6296(3) 0.3757(2) 0.0467 1.0000 Uani . . . .
F42 F 0.8625(3) 0.9444(3) 0.0816(2) 0.0453 1.0000 Uani . . . .
F44 F 0.8789(4) 1.0265(4) -0.0638(2) 0.0654 1.0000 Uani . . . .
F46 F 0.6943(5) 1.1062(4) -0.0960(2) 0.0658 1.0000 Uani . . . .
F49 F 0.4787(3) 1.0298(2) 0.1642(2) 0.0351 1.0000 Uani . . . .
F50 F 0.4985(4) 1.1093(3) 0.0199(2) 0.0505 1.0000 Uani . . . .
Cl2 Cl 0.9593(8) 0.3958(4) 0.0957(4) 0.1967 1.0000 Uani D . . .
Cl3 Cl 0.9570(7) 0.2038(4) 0.0444(4) 0.1791 1.0000 Uani D . . .
H51 H 0.3279 0.6885 0.4562 0.0349 1.0000 Uiso R . . .
H62 H 0.5138 0.7144 0.3856 0.0526 1.0000 Uiso R . . .
H61 H 0.5481 0.7121 0.4597 0.0529 1.0000 Uiso R . . .
H63 H 0.5027 0.6112 0.4424 0.0528 1.0000 Uiso R . . .
H72 H 0.3466 0.5745 0.5596 0.0640 1.0000 Uiso R . . .
H71 H 0.3815 0.6660 0.5924 0.0639 1.0000 Uiso R . . .
H73 H 0.2600 0.6572 0.5879 0.0638 1.0000 Uiso R . . .
H81 H 0.3749 0.8248 0.5882 0.0396 1.0000 Uiso R . . .
H91 H 0.3457 0.9978 0.5925 0.0469 1.0000 Uiso R . . .
H101 H 0.3134 1.1015 0.4916 0.0431 1.0000 Uiso R . . .
H132 H 0.3624 1.2114 0.2930 0.0619 1.0000 Uiso R . . .
H131 H 0.3481 1.2081 0.3803 0.0615 1.0000 Uiso R . . .
H133 H 0.4526 1.1591 0.3266 0.0620 1.0000 Uiso R . . .
H143 H 0.1644 1.1275 0.3361 0.0640 1.0000 Uiso R . . .
H142 H 0.1582 1.1232 0.4219 0.0638 1.0000 Uiso R . . .
H141 H 0.1369 1.0229 0.3925 0.0639 1.0000 Uiso R . . .
H162 H 0.5202 0.9952 0.2873 0.0269 1.0000 Uiso R . . .
H161 H 0.5587 0.9029 0.3363 0.0272 1.0000 Uiso R . . .
H511 H 0.5175 0.8324 0.1811 0.0269 1.0000 Uiso R . . .
H561 H 0.3538 0.5784 0.3715 0.0398 1.0000 Uiso R . . .
H572 H 0.4550 0.4070 0.3025 0.0710 1.0000 Uiso R . . .
H571 H 0.4889 0.5227 0.2672 0.0710 1.0000 Uiso R . . .
H573 H 0.5140 0.4734 0.3424 0.0711 1.0000 Uiso R . . .
H582 H 0.3694 0.4476 0.4661 0.0688 1.0000 Uiso R . . .
H581 H 0.2441 0.4645 0.4752 0.0690 1.0000 Uiso R . . .
H583 H 0.3020 0.3710 0.4398 0.0690 1.0000 Uiso R . . .
H591 H 0.2078 0.3553 0.3618 0.0448 1.0000 Uiso R . . .
H601 H 0.0844 0.3482 0.2956 0.0541 1.0000 Uiso R . . .
H611 H 0.0643 0.4879 0.2116 0.0520 1.0000 Uiso R . . .
H631 H 0.2109 0.7326 0.1695 0.0428 1.0000 Uiso R . . .
H642 H 0.0378 0.7707 0.1503 0.0728 1.0000 Uiso R . . .
H641 H 0.0192 0.7372 0.2384 0.0730 1.0000 Uiso R . . .
H643 H -0.0087 0.6597 0.1904 0.0730 1.0000 Uiso R . . .
H652 H 0.1532 0.5913 0.0875 0.0728 1.0000 Uiso R . . .
H651 H 0.2760 0.6299 0.0750 0.0730 1.0000 Uiso R . . .
H653 H 0.1912 0.7052 0.0533 0.0727 1.0000 Uiso R . . .
H662 H 0.4055 0.6040 0.1634 0.0461 1.0000 Uiso R . . .
H661 H 0.5230 0.6571 0.1461 0.0458 1.0000 Uiso R . . .
H663 H 0.4378 0.7086 0.1076 0.0459 1.0000 Uiso R . . .
H693 H 0.1132 0.5960 0.4644 0.1078 1.0000 Uiso R . . .
H692 H -0.0158 0.6137 0.4906 0.1080 1.0000 Uiso R . . .
H691 H 0.0495 0.6052 0.4036 0.1078 1.0000 Uiso R . . .
H703 H -0.0132 0.8714 0.4069 0.0819 1.0000 Uiso R . . .
H702 H -0.0881 0.7714 0.4488 0.0820 1.0000 Uiso R . . .
H701 H -0.0192 0.7816 0.3612 0.0818 1.0000 Uiso R . . .
H713 H 0.1423 0.7513 0.5192 0.0758 1.0000 Uiso R . . .
H712 H 0.0120 0.7657 0.5444 0.0758 1.0000 Uiso R . . .
H711 H 0.0955 0.8570 0.4933 0.0759 1.0000 Uiso R . . .
H121 H 0.3285 1.0345 0.3106 0.0368 1.0000 Uiso R . . .
H673 H 0.1427 0.8722 0.2441 0.0490 1.0000 Uiso R . . .
H672 H 0.1652 0.9498 0.2842 0.0491 1.0000 Uiso R . . .
H671 H 0.2556 0.9136 0.2243 0.0490 1.0000 Uiso R . . .
H11 H 1.1541 0.2957 0.0392 0.2241 0.48(3) Uiso R P 1 2
H12 H 1.0963 0.2409 0.1247 0.2240 0.48(3) Uiso R P 1 2
H21 H 1.1417 0.3371 -0.0145 0.2251 0.52(3) Uiso R P 1 1
H22 H 1.0552 0.3789 -0.0570 0.2251 0.52(3) Uiso R P 1 1

loop_
_atom_site_aniso_label
_atom_site_aniso_U_11
_atom_site_aniso_U_22
_atom_site_aniso_U_33
_atom_site_aniso_U_23
_atom_site_aniso_U_13
_atom_site_aniso_U_12
Ga1 0.0212(3) 0.0158(3) 0.0340(4) -0.0091(2) -0.0048(2) 0.0001(2)
N2 0.025(2) 0.0127(17) 0.027(2) -0.0049(15) -0.0047(16) 0.0010(14)
N53 0.0228(19) 0.0142(18) 0.038(2) -0.0097(16) -0.0082(17) -0.0016(15)
N67 0.037(2) 0.022(2) 0.039(3) -0.0090(18) -0.009(2) 0.0034(18)
C1 0.241(7) 0.147(6) 0.183(6) -0.038(6) -0.080(6) 0.006(5)
C2 0.243(8) 0.147(6) 0.185(6) -0.037(5) -0.083(6) 0.012(6)
C3 0.021(2) 0.019(2) 0.034(3) -0.0130(19) -0.0073(19) 0.0004(17)
C4 0.027(2) 0.022(2) 0.031(3) -0.0073(19) -0.0088(19) 0.0011(18)
C5 0.028(3) 0.019(2) 0.037(3) -0.004(2) -0.008(2) 0.0007(18)
C6 0.029(3) 0.024(3) 0.050(3) -0.003(2) -0.010(2) 0.003(2)
C7 0.057(4) 0.026(3) 0.040(3) -0.001(2) -0.011(3) -0.003(3)
C8 0.042(3) 0.030(3) 0.031(3) -0.007(2) -0.012(2) -0.003(2)
C9 0.050(4) 0.034(3) 0.039(3) -0.021(2) -0.014(3) -0.003(3)
C10 0.042(3) 0.024(3) 0.043(3) -0.017(2) -0.010(2) 0.005(2)
C11 0.027(2) 0.020(2) 0.036(3) -0.0130(19) -0.008(2) 0.0042(18)
C12 0.034(3) 0.018(2) 0.044(3) -0.014(2) -0.013(2) 0.009(2)
C13 0.049(4) 0.020(3) 0.052(4) -0.006(2) -0.012(3) 0.004(2)
C14 0.041(3) 0.036(3) 0.056(4) -0.016(3) -0.018(3) 0.014(3)
C15 0.020(2) 0.0120(19) 0.032(2) -0.0069(17) -0.0071(18) 0.0000(16)
C16 0.022(2) 0.015(2) 0.031(2) -0.0084(17) -0.0072(18) -0.0005(17)
C18 0.024(2) 0.020(2) 0.034(3) -0.0063(19) -0.0073(19) -0.0030(18)
C19 0.026(2) 0.023(2) 0.044(3) -0.006(2) -0.011(2) 0.0002(19)
C21 0.026(3) 0.032(3) 0.061(4) -0.006(3) -0.020(3) -0.006(2)
C23 0.040(3) 0.025(3) 0.056(4) -0.012(2) -0.019(3) -0.008(2)
C25 0.036(3) 0.017(2) 0.047(3) -0.011(2) -0.010(2) -0.003(2)
C26 0.027(2) 0.018(2) 0.037(3) -0.0084(19) -0.010(2) -0.0014(18)
C29 0.022(2) 0.018(2) 0.038(3) -0.0076(19) -0.0064(19) -0.0009(17)
C30 0.026(2) 0.022(2) 0.039(3) -0.009(2) -0.007(2) -0.0005(19)
C32 0.031(3) 0.020(2) 0.056(4) -0.020(2) -0.007(2) -0.002(2)
C34 0.036(3) 0.019(2) 0.058(4) -0.005(2) -0.008(3) 0.000(2)
C36 0.032(3) 0.017(2) 0.045(3) 0.002(2) -0.008(2) -0.0010(19)
C37 0.025(2) 0.020(2) 0.039(3) -0.008(2) -0.009(2) -0.0007(18)
C40 0.036(3) 0.016(2) 0.033(3) -0.0096(19) -0.009(2) -0.0023(18)
C41 0.041(3) 0.023(3) 0.042(3) -0.012(2) -0.009(2) -0.007(2)
C43 0.060(4) 0.032(3) 0.035(3) -0.009(2) 0.000(3) -0.012(3)
C45 0.079(5) 0.032(3) 0.030(3) -0.004(2) -0.019(3) -0.014(3)
C47 0.061(4) 0.023(3) 0.043(3) -0.008(2) -0.026(3) -0.002(2)
C48 0.037(3) 0.019(2) 0.039(3) -0.010(2) -0.011(2) -0.006(2)
C51 0.021(2) 0.016(2) 0.029(2) -0.0077(18) -0.0041(18) -0.0001(17)
C52 0.023(2) 0.018(2) 0.035(3) -0.0090(19) -0.0081(19) 0.0019(18)
C54 0.024(2) 0.017(2) 0.041(3) -0.015(2) -0.007(2) -0.0029(18)
C55 0.029(3) 0.018(2) 0.046(3) -0.011(2) -0.009(2) -0.0006(19)
C56 0.035(3) 0.015(2) 0.052(3) -0.009(2) -0.015(2) 0.0036(19)
C57 0.034(3) 0.044(4) 0.058(4) 0.000(3) -0.012(3) 0.004(3)
C58 0.056(4) 0.030(3) 0.053(4) -0.009(3) -0.017(3) 0.005(3)
C59 0.038(3) 0.018(2) 0.056(4) -0.008(2) -0.013(3) -0.005(2)
C60 0.040(3) 0.025(3) 0.070(4) -0.012(3) -0.016(3) -0.016(2)
C61 0.037(3) 0.036(3) 0.063(4) -0.021(3) -0.019(3) -0.008(2)
C62 0.028(3) 0.023(2) 0.046(3) -0.015(2) -0.007(2) -0.005(2)
C63 0.035(3) 0.031(3) 0.046(3) -0.016(2) -0.016(2) -0.001(2)
C64 0.038(3) 0.049(4) 0.060(4) -0.015(3) -0.017(3) 0.008(3)
C65 0.053(4) 0.051(4) 0.045(4) -0.014(3) -0.018(3) 0.002(3)
C66 0.026(2) 0.023(2) 0.043(3) -0.016(2) -0.006(2) -0.0031(19)
C68 0.029(2) 0.025(2) 0.044(3) -0.011(2) -0.002(2) -0.0015(19)
C69 0.059(4) 0.030(3) 0.088(5) -0.009(3) 0.028(4) -0.006(3)
C70 0.030(3) 0.080(5) 0.050(4) -0.010(4) -0.010(3) -0.003(3)
C71 0.029(3) 0.070(5) 0.045(4) -0.012(3) -0.001(3) 0.001(3)
B17 0.021(2) 0.015(2) 0.033(3) -0.009(2) -0.007(2) 0.0006(18)
F20 0.0260(16) 0.0227(15) 0.064(2) -0.0073(14) -0.0151(15) 0.0036(12)
F22 0.036(2) 0.047(2) 0.105(4) -0.016(2) -0.040(2) -0.0002(17)
F24 0.056(3) 0.040(2) 0.102(4) -0.025(2) -0.041(3) -0.0142(18)
F27 0.0353(17) 0.0184(14) 0.055(2) -0.0102(13) -0.0184(15) 0.0035(12)
F28 0.055(2) 0.0165(15) 0.067(2) -0.0162(15) -0.0198(19) -0.0018(14)
F31 0.0397(18) 0.0277(16) 0.0438(19) -0.0181(14) -0.0077(14) 0.0010(13)
F33 0.061(2) 0.0293(18) 0.066(3) -0.0289(17) -0.014(2) 0.0051(16)
F35 0.058(2) 0.0168(16) 0.085(3) -0.0083(17) -0.013(2) 0.0108(15)
F38 0.0330(16) 0.0256(15) 0.0386(17) -0.0089(12) -0.0133(13) 0.0022(12)
F39 0.052(2) 0.0280(17) 0.056(2) 0.0033(15) -0.0159(18) 0.0066(15)
F42 0.0329(18) 0.046(2) 0.049(2) -0.0125(16) -0.0007(15) -0.0014(15)
F44 0.071(3) 0.063(3) 0.040(2) -0.0114(19) 0.013(2) -0.018(2)
F46 0.108(4) 0.050(2) 0.034(2) 0.0020(17) -0.021(2) -0.013(2)
F49 0.0353(17) 0.0264(15) 0.0437(18) -0.0061(13) -0.0131(14) 0.0020(13)
F50 0.073(3) 0.0365(19) 0.052(2) -0.0040(16) -0.035(2) 0.0023(18)
Cl2 0.246(7) 0.144(4) 0.198(5) -0.037(4) -0.066(5) 0.008(4)
Cl3 0.240(6) 0.148(4) 0.170(5) -0.033(3) -0.092(4) 0.014(4)

loop_
_atom_type_symbol
_atom_type_scat_dispersion_real
_atom_type_scat_dispersion_imag
_atom_type_scat_Cromer_Mann_a1
_atom_type_scat_Cromer_Mann_b1
_atom_type_scat_Cromer_Mann_a2
_atom_type_scat_Cromer_Mann_b2
_atom_type_scat_Cromer_Mann_a3
_atom_type_scat_Cromer_Mann_b3
_atom_type_scat_Cromer_Mann_a4
_atom_type_scat_Cromer_Mann_b4
_atom_type_scat_Cromer_Mann_c
_atom_type_scat_source
C 0.0181 0.0091 2.3100 20.8439 1.0200 10.2075 1.5886 0.5687 0.8650 51.6512 0.2156 'International Tables Vol C 4.2.6.8 and 6.1.1.4'
H 0.0000 0.0000 0.4930 10.5109 0.3229 26.1257 0.1402 3.1424 0.0408 57.7998 0.0030 'International Tables Vol C 4.2.6.8 and 6.1.1.4'
F 0.0727 0.0534 3.5392 10.2825 2.6412 4.2944 1.5170 0.2615 1.0243 26.1476 0.2776 'International Tables Vol C 4.2.6.8 and 6.1.1.4'
B 0.0090 0.0039 2.0545 23.2185 1.3326 1.0210 1.0979 60.3498 0.7068 0.1403 -0.1932 'International Tables Vol C 4.2.6.8 and 6.1.1.4'
Ga -1.2846 0.7763 15.2354 3.0669 6.7006 0.2412 4.3591 10.7805 2.9623 61.4135 1.7189 'International Tables Vol C 4.2.6.8 and 6.1.1.4'
N 0.0311 0.0180 12.2126 0.0057 3.1322 9.8933 2.0125 28.9975 1.1663 0.5826 -11.5290 'International Tables Vol C 4.2.6.8 and 6.1.1.4'
Cl 0.3639 0.7018 11.4604 0.0104 7.1964 1.1662 6.2556 18.5194 1.6455 47.7784 -9.5574 'International Tables Vol C 4.2.6.8 and 6.1.1.4'

loop_
_citation_id
_citation_doi
_citation_year
1 10.1002/anie.201500570 2015

loop_
_geom_angle_atom_site_label_1
_geom_angle_atom_site_label_2
_geom_angle_atom_site_label_3
_geom_angle
_geom_angle_publ_flag
N2 Ga1 N53 98.25(17) yes
N2 Ga1 N67 96.80(18) yes
N53 Ga1 N67 96.43(19) yes
N2 Ga1 C68 125.4(2) yes
N53 Ga1 C68 124.8(2) yes
N67 Ga1 C68 108.4(2) yes
Ga1 N2 C3 121.0(3) yes
Ga1 N2 C15 118.6(3) yes
C3 N2 C15 120.2(4) yes
Ga1 N53 C52 117.2(3) yes
Ga1 N53 C54 121.5(3) yes
C52 N53 C54 121.3(4) yes
Ga1 N67 H673 110.8 no
Ga1 N67 H672 110.6 no
H673 N67 H672 108.2 no
Ga1 N67 H671 110.3 no
H673 N67 H671 108.1 no
H672 N67 H671 108.6 no
Cl2 C1 Cl3 81.49(7) yes
Cl2 C1 H11 115.9 no
Cl3 C1 H11 116.1 no
Cl2 C1 H12 116.9 no
Cl3 C1 H12 115.9 no
H11 C1 H12 108.7 no
Cl2 C2 Cl3 81.52(7) yes
Cl2 C2 H21 115.2 no
Cl3 C2 H21 115.8 no
Cl2 C2 H22 115.9 no
Cl3 C2 H22 116.5 no
H21 C2 H22 109.7 no
N2 C3 C4 118.5(4) yes
N2 C3 C11 120.8(5) yes
C4 C3 C11 120.7(5) yes
C3 C4 C5 121.7(5) yes
C3 C4 C8 118.1(5) yes
C5 C4 C8 120.2(5) yes
C4 C5 C6 111.7(4) yes
C4 C5 C7 113.6(5) yes
C6 C5 C7 110.4(5) yes
C4 C5 H51 106.1 no
C6 C5 H51 107.8 no
C7 C5 H51 107.0 no
C5 C6 H62 108.6 no
C5 C6 H61 109.7 no
H62 C6 H61 109.6 no
C5 C6 H63 109.6 no
H62 C6 H63 109.2 no
H61 C6 H63 110.1 no
C5 C7 H72 109.9 no
C5 C7 H71 109.8 no
H72 C7 H71 109.5 no
C5 C7 H73 109.1 no
H72 C7 H73 109.0 no
H71 C7 H73 109.6 no
C4 C8 C9 121.4(5) yes
C4 C8 H81 119.1 no
C9 C8 H81 119.5 no
C8 C9 C10 119.5(5) yes
C8 C9 H91 120.0 no
C10 C9 H91 120.4 no
C9 C10 C11 121.9(5) yes
C9 C10 H101 118.7 no
C11 C10 H101 119.4 no
C3 C11 C10 118.2(5) yes
C3 C11 C12 122.3(5) yes
C10 C11 C12 119.5(5) yes
C11 C12 C13 112.0(5) yes
C11 C12 C14 110.5(5) yes
C13 C12 C14 109.1(5) yes
C11 C12 H121 109.2 no
C13 C12 H121 108.1 no
C14 C12 H121 107.8 no
C12 C13 H132 109.9 no
C12 C13 H131 110.1 no
H132 C13 H131 108.9 no
C12 C13 H133 109.9 no
H132 C13 H133 109.2 no
H131 C13 H133 108.8 no
C12 C14 H143 110.3 no
C12 C14 H142 109.0 no
H143 C14 H142 109.4 no
C12 C14 H141 110.2 no
H143 C14 H141 109.1 no
H142 C14 H141 108.9 no
N2 C15 C16 118.8(4) yes
N2 C15 C51 122.1(4) yes
C16 C15 C51 119.0(4) yes
C15 C16 B17 121.7(4) yes
C15 C16 H162 106.6 no
B17 C16 H162 106.9 no
C15 C16 H161 105.7 no
B17 C16 H161 107.1 no
H162 C16 H161 108.3 no
C19 C18 C26 112.6(5) yes
C19 C18 B17 128.6(4) yes
C26 C18 B17 118.8(4) yes
C18 C19 C21 124.0(5) yes
C18 C19 F20 121.6(5) yes
C21 C19 F20 114.4(5) yes
C19 C21 C23 120.1(5) yes
C19 C21 F22 120.4(5) yes
C23 C21 F22 119.4(5) yes
C21 C23 C25 118.3(5) yes
C21 C23 F24 120.3(6) yes
C25 C23 F24 121.4(5) yes
C23 C25 C26 119.8(5) yes
C23 C25 F28 120.3(5) yes
C26 C25 F28 119.8(5) yes
C18 C26 C25 124.8(5) yes
C18 C26 F27 119.8(4) yes
C25 C26 F27 115.4(4) yes
C30 C29 C37 113.9(5) yes
C30 C29 B17 126.3(5) yes
C37 C29 B17 119.3(4) yes
C29 C30 C32 123.3(6) yes
C29 C30 F31 121.9(5) yes
C32 C30 F31 114.8(5) yes
C30 C32 C34 120.0(5) yes
C30 C32 F33 119.5(6) yes
C34 C32 F33 120.5(5) yes
C32 C34 C36 119.8(5) yes
C32 C34 F35 121.2(6) yes
C36 C34 F35 118.9(6) yes
C34 C36 C37 118.4(6) yes
C34 C36 F39 120.7(5) yes
C37 C36 F39 120.9(5) yes
C29 C37 C36 124.6(5) yes
C29 C37 F38 120.6(4) yes
C36 C37 F38 114.8(5) yes
C41 C40 C48 112.5(5) yes
C41 C40 B17 120.0(5) yes
C48 C40 B17 127.3(5) yes
C40 C41 C43 124.9(6) yes
C40 C41 F42 118.1(5) yes
C43 C41 F42 117.0(6) yes
C41 C43 C45 119.5(6) yes
C41 C43 F44 122.1(7) yes
C45 C43 F44 118.4(6) yes
C43 C45 C47 118.1(6) yes
C43 C45 F46 121.3(7) yes
C47 C45 F46 120.6(7) yes
C45 C47 C48 120.1(6) yes
C45 C47 F50 118.0(6) yes
C48 C47 F50 121.9(6) yes
C40 C48 C47 124.8(6) yes
C40 C48 F49 120.1(5) yes
C47 C48 F49 115.0(5) yes
C15 C51 C52 129.5(5) yes
C15 C51 H511 115.4 no
C52 C51 H511 115.1 no
C51 C52 N53 123.3(4) yes
C51 C52 C66 117.0(4) yes
N53 C52 C66 119.7(4) yes
N53 C54 C55 118.1(5) yes
N53 C54 C62 120.5(5) yes
C55 C54 C62 121.3(5) yes
C54 C55 C56 121.8(5) yes
C54 C55 C59 117.9(5) yes
C56 C55 C59 120.3(5) yes
C55 C56 C57 110.1(5) yes
C55 C56 C58 114.8(5) yes
C57 C56 C58 109.3(5) yes
C55 C56 H561 107.0 no
C57 C56 H561 108.2 no
C58 C56 H561 107.1 no
C56 C57 H572 109.7 no
C56 C57 H571 109.6 no
H572 C57 H571 108.9 no
C56 C57 H573 109.7 no
H572 C57 H573 108.8 no
H571 C57 H573 110.1 no
C56 C58 H582 109.7 no
C56 C58 H581 109.6 no
H582 C58 H581 108.3 no
C56 C58 H583 110.9 no
H582 C58 H583 109.2 no
H581 C58 H583 109.0 no
C55 C59 C60 121.3(6) yes
C55 C59 H591 119.8 no
C60 C59 H591 118.9 no
C59 C60 C61 120.6(5) yes
C59 C60 H601 120.0 no
C61 C60 H601 119.4 no
C60 C61 C62 120.8(6) yes
C60 C61 H611 119.7 no
C62 C61 H611 119.4 no
C61 C62 C54 117.9(6) yes
C61 C62 C63 119.3(6) yes
C54 C62 C63 122.8(5) yes
C62 C63 C64 112.7(5) yes
C62 C63 C65 111.5(5) yes
C64 C63 C65 109.4(6) yes
C62 C63 H631 107.9 no
C64 C63 H631 107.6 no
C65 C63 H631 107.5 no
C63 C64 H642 110.3 no
C63 C64 H641 110.0 no
H642 C64 H641 109.6 no
C63 C64 H643 109.0 no
H642 C64 H643 108.4 no
H641 C64 H643 109.6 no
C63 C65 H652 110.2 no
C63 C65 H651 109.7 no
H652 C65 H651 109.9 no
C63 C65 H653 109.5 no
H652 C65 H653 108.6 no
H651 C65 H653 108.9 no
C52 C66 H662 107.8 no
C52 C66 H661 109.0 no
H662 C66 H661 109.6 no
C52 C66 H663 110.2 no
H662 C66 H663 110.1 no
H661 C66 H663 110.1 no
Ga1 C68 C69 110.2(4) yes
Ga1 C68 C70 109.7(4) yes
C69 C68 C70 107.8(7) yes
Ga1 C68 C71 111.8(4) yes
C69 C68 C71 109.5(7) yes
C70 C68 C71 107.7(5) yes
C68 C69 H693 109.1 no
C68 C69 H692 109.3 no
H693 C69 H692 109.0 no
C68 C69 H691 109.9 no
H693 C69 H691 109.7 no
H692 C69 H691 109.8 no
C68 C70 H703 110.5 no
C68 C70 H702 108.4 no
H703 C70 H702 108.9 no
C68 C70 H701 110.4 no
H703 C70 H701 109.7 no
H702 C70 H701 109.0 no
C68 C71 H713 109.5 no
C68 C71 H712 109.8 no
H713 C71 H712 108.9 no
C68 C71 H711 109.8 no
H713 C71 H711 109.1 no
H712 C71 H711 109.7 no
C29 B17 C18 113.5(4) yes
C29 B17 C16 105.3(4) yes
C18 B17 C16 107.5(4) yes
C29 B17 C40 113.1(4) yes
C18 B17 C40 102.0(4) yes
C16 B17 C40 115.6(4) yes

loop_
_geom_bond_atom_site_label_1
_geom_bond_atom_site_label_2
_geom_bond_distance
_geom_bond_publ_flag
Ga1 N2 1.932(4) yes
Ga1 N53 1.933(4) yes
Ga1 N67 2.082(5) yes
Ga1 C68 1.990(6) yes
N2 C3 1.454(6) yes
N2 C15 1.345(6) yes
N53 C52 1.348(7) yes
N53 C54 1.456(6) yes
N67 H673 0.885 no
N67 H672 0.888 no
N67 H671 0.892 no
C1 Cl2 2.180(6) yes
C1 Cl3 2.173(6) yes
C1 H11 0.968 no
C1 H12 0.970 no
C2 Cl2 2.173(6) yes
C2 Cl3 2.179(6) yes
C2 H21 0.970 no
C2 H22 0.973 no
C3 C4 1.415(8) yes
C3 C11 1.410(7) yes
C4 C5 1.524(7) yes
C4 C8 1.388(7) yes
C5 C6 1.528(7) yes
C5 C7 1.513(8) yes
C5 H51 0.969 no
C6 H62 0.958 no
C6 H61 0.960 no
C6 H63 0.956 no
C7 H72 0.955 no
C7 H71 0.955 no
C7 H73 0.961 no
C8 C9 1.389(8) yes
C8 H81 0.932 no
C9 C10 1.371(9) yes
C9 H91 0.926 no
C10 C11 1.387(8) yes
C10 H101 0.929 no
C11 C12 1.514(8) yes
C12 C13 1.541(8) yes
C12 C14 1.547(8) yes
C12 H121 0.982 no
C13 H132 0.961 no
C13 H131 0.965 no
C13 H133 0.967 no
C14 H143 0.955 no
C14 H142 0.960 no
C14 H141 0.961 no
C15 C16 1.524(6) yes
C15 C51 1.397(7) yes
C16 B17 1.656(7) yes
C16 H162 0.968 no
C16 H161 0.970 no
C18 C19 1.399(7) yes
C18 C26 1.392(7) yes
C18 B17 1.664(7) yes
C19 C21 1.386(8) yes
C19 F20 1.347(6) yes
C21 C23 1.381(9) yes
C21 F22 1.348(7) yes
C23 C25 1.370(9) yes
C23 F24 1.337(7) yes
C25 C26 1.388(7) yes
C25 F28 1.337(6) yes
C26 F27 1.359(6) yes
C29 C30 1.390(7) yes
C29 C37 1.395(8) yes
C29 B17 1.669(7) yes
C30 C32 1.397(8) yes
C30 F31 1.341(7) yes
C32 C34 1.357(10) yes
C32 F33 1.344(7) yes
C34 C36 1.393(9) yes
C34 F35 1.356(7) yes
C36 C37 1.384(7) yes
C36 F39 1.333(7) yes
C37 F38 1.351(6) yes
C40 C41 1.398(8) yes
C40 C48 1.405(8) yes
C40 B17 1.656(8) yes
C41 C43 1.361(9) yes
C41 F42 1.353(8) yes
C43 C45 1.401(12) yes
C43 F44 1.345(8) yes
C45 C47 1.380(11) yes
C45 F46 1.346(8) yes
C47 C48 1.357(9) yes
C47 F50 1.355(8) yes
C48 F49 1.367(7) yes
C51 C52 1.407(7) yes
C51 H511 0.929 no
C52 C66 1.503(7) yes
C54 C55 1.403(8) yes
C54 C62 1.402(8) yes
C55 C56 1.528(8) yes
C55 C59 1.394(7) yes
C56 C57 1.546(9) yes
C56 C58 1.508(9) yes
C56 H561 0.983 no
C57 H572 0.965 no
C57 H571 0.960 no
C57 H573 0.958 no
C58 H582 0.959 no
C58 H581 0.951 no
C58 H583 0.950 no
C59 C60 1.367(10) yes
C59 H591 0.934 no
C60 C61 1.369(10) yes
C60 H601 0.933 no
C61 C62 1.404(8) yes
C61 H611 0.929 no
C62 C63 1.523(9) yes
C63 C64 1.535(9) yes
C63 C65 1.524(9) yes
C63 H631 0.976 no
C64 H642 0.961 no
C64 H641 0.958 no
C64 H643 0.960 no
C65 H652 0.955 no
C65 H651 0.957 no
C65 H653 0.953 no
C66 H662 0.948 no
C66 H661 0.958 no
C66 H663 0.953 no
C68 C69 1.535(9) yes
C68 C70 1.538(10) yes
C68 C71 1.503(10) yes
C69 H693 0.959 no
C69 H692 0.961 no
C69 H691 0.967 no
C70 H703 0.968 no
C70 H702 0.959 no
C70 H701 0.959 no
C71 H713 0.968 no
C71 H712 0.962 no
C71 H711 0.962 no

loop_
_geom_hbond_atom_site_label_D
_geom_hbond_atom_site_label_H
_geom_hbond_atom_site_label_A
_geom_hbond_angle_DHA
_geom_hbond_distance_DH
_geom_hbond_distance_HA
_geom_hbond_distance_DA
_geom_hbond_publ_flag
C51 H511 C40 139.09 0.929 2.576 3.334(10) yes

loop_
_platon_squeeze_void_nr
_platon_squeeze_void_average_x
_platon_squeeze_void_average_y
_platon_squeeze_void_average_z
_platon_squeeze_void_volume
_platon_squeeze_void_count_electrons
_platon_squeeze_void_content
1 0.094 0.539 0.604 8 0 ' '
2 0.500 0.500 0.000 352 83 ' '
3 0.906 0.460 0.396 8 0 ' '
